data_7035501
loop_
_publ_author_name
'Hapka, Micha\/l'
'Dranka, Maciej'
'Or\/lowska, Katarzyna'
'Cha\/lasi\'nski, Grzegorz'
'Szcz\;e\'sniak, Ma\/lgorzata M'
'Zachara, Janusz'

_publ_section_title
;
 Noncovalent interactions determine the conformation of aurophilic
 complexes with 2-mercapto-4-methyl-5-thiazoleacetic acid ligands.
;
_journal_issue 30
_journal_name_full 'Dalton transactions (Cambridge, England : 2003)'
_journal_page_first 13641
_journal_page_last 13650
_journal_paper_doi 10.1039/c5dt01627d
_journal_volume 44
_journal_year 2015
_chemical_formula_moiety 'C12 H14 Au N2 O4 S4, Cl, 3(H2 O)'
_chemical_formula_sum 'C12 H20 Au Cl N2 O7 S4'
_chemical_formula_weight 664.96
_space_group_crystal_system triclinic
_space_group_IT_number 2
_space_group_name_Hall '-P 1'
_space_group_name_H-M_alt 'P -1'
_symmetry_cell_setting triclinic
_symmetry_Int_Tables_number 2
_symmetry_space_group_name_Hall '-P 1'
_symmetry_space_group_name_H-M 'P -1'
_atom_sites_solution_hydrogens mixed
_atom_sites_solution_primary direct
_audit_creation_date 2014-09-02
_audit_creation_method
;
Olex2 1.2-beta
(compiled 2014.07.22 svn.r2960 for OlexSys, GUI svn.r4862)
;
_audit_update_record
;
2015-04-28 deposited with the CCDC.
2015-06-22 downloaded from the CCDC.
;
_cell_angle_alpha 79.106(6)
_cell_angle_beta 87.562(5)
_cell_angle_gamma 75.111(6)
_cell_formula_units_Z 2
_cell_length_a 6.4839(5)
_cell_length_b 10.6956(8)
_cell_length_c 16.2649(9)
_cell_measurement_reflns_used 5760
_cell_measurement_temperature 120(2)
_cell_measurement_theta_max 67.0620
_cell_measurement_theta_min 4.3720
_cell_volume 1070.42(13)
_computing_cell_refinement
;
CrysAlisPro, Agilent Technologies,
Version 1.171.37.34 (release 22-05-2014 CrysAlis171 .NET)
(compiled May 22 2014,16:03:01)
;
_computing_data_collection
;
CrysAlisPro, Agilent Technologies,
Version 1.171.37.34 (release 22-05-2014 CrysAlis171 .NET)
(compiled May 22 2014,16:03:01)
;
_computing_data_reduction
;
CrysAlisPro, Agilent Technologies,
Version 1.171.37.34 (release 22-05-2014 CrysAlis171 .NET)
(compiled May 22 2014,16:03:01)
;
_computing_molecular_graphics 'Olex2 (Dolomanov et al., 2009)'
_computing_publication_material 'Olex2 (Dolomanov et al., 2009)'
_computing_structure_refinement 'ShelXL (Sheldrick, 2008)'
_computing_structure_solution 'ShelXS (Sheldrick, 2008)'
_diffrn_ambient_temperature 120.0(2)
_diffrn_detector 'CCD plate'
_diffrn_detector_area_resol_mean 10.3347
_diffrn_detector_type Atlas
_diffrn_measured_fraction_theta_full 0.995
_diffrn_measured_fraction_theta_max 0.993
_diffrn_measurement_details
;
  1 omega    2.00   90.00   1.0000   11.0000
omega____ theta____ kappa____ phi______ frames
    -       41.1363 -125.0000  120.0000 88

  2 omega   16.00  104.00   1.0000   11.0000
omega____ theta____ kappa____ phi______ frames
    -       41.1363   77.0000 -120.0000 88

  3 omega   28.00  109.00   1.0000   11.0000
omega____ theta____ kappa____ phi______ frames
    -       41.1363   38.0000 -180.0000 81

  4 omega -141.00  -98.00   1.0000   38.0000
omega____ theta____ kappa____ phi______ frames
    -      -83.0000  160.0000  -71.0000 43

  5 omega  -77.00  -50.00   1.0000   38.0000
omega____ theta____ kappa____ phi______ frames
    -      -83.0000  160.0000  -71.0000 27

  6 omega   95.00  124.00   1.0000   38.0000
omega____ theta____ kappa____ phi______ frames
    -       93.5000  -91.0000   21.1871 29

  7 omega    9.00   34.00   1.0000   38.0000
omega____ theta____ kappa____ phi______ frames
    -       93.5000  -91.0000   21.1871 25

  8 omega   43.00  131.00   1.0000   38.0000
omega____ theta____ kappa____ phi______ frames
    -       93.5000  -90.0000  138.6239 88

  9 omega  112.00  163.00   1.0000   38.0000
omega____ theta____ kappa____ phi______ frames
    -       93.5000   45.0000  -60.0000 51

 10 omega   17.00   68.00   1.0000   38.0000
omega____ theta____ kappa____ phi______ frames
    -       93.5000  -30.0000   90.0000 51

 11 omega   65.00   92.00   1.0000   38.0000
omega____ theta____ kappa____ phi______ frames
    -       93.5000   77.0000 -180.0000 27

 12 omega  113.00  161.00   1.0000   38.0000
omega____ theta____ kappa____ phi______ frames
    -       93.5000   77.0000 -180.0000 48

 13 omega   26.00   70.00   1.0000   38.0000
omega____ theta____ kappa____ phi______ frames
    -       93.5000  -95.0000  120.0000 44

 14 omega   78.00  136.00   1.0000   38.0000
omega____ theta____ kappa____ phi______ frames
    -       93.5000  125.0000 -150.0000 58

 15 omega   68.00   95.00   1.0000   38.0000
omega____ theta____ kappa____ phi______ frames
    -       93.5000  -92.0000  -25.8869 27

 16 omega  120.00  170.00   1.0000   38.0000
omega____ theta____ kappa____ phi______ frames
    -       93.5000    0.0000 -180.0000 50

 17 omega   12.00   49.00   1.0000   38.0000
omega____ theta____ kappa____ phi______ frames
    -       93.5000    0.0000 -180.0000 37

 18 omega   29.00   68.00   1.0000   38.0000
omega____ theta____ kappa____ phi______ frames
    -       93.5000  -30.0000 -180.0000 39

 19 omega   20.00   98.00   1.0000   38.0000
omega____ theta____ kappa____ phi______ frames
    -       93.5000  -61.0000  -30.0000 78

 20 omega   15.00   45.00   1.0000   38.0000
omega____ theta____ kappa____ phi______ frames
    -       93.5000  -77.0000 -120.0000 30

 21 omega   48.00   77.00   1.0000   38.0000
omega____ theta____ kappa____ phi______ frames
    -       93.5000  -77.0000 -120.0000 29

 22 omega   19.00   69.00   1.0000   38.0000
omega____ theta____ kappa____ phi______ frames
    -       93.5000  -30.0000  150.0000 50

 23 omega   19.00   70.00   1.0000   38.0000
omega____ theta____ kappa____ phi______ frames
    -       93.5000  -95.0000   90.0000 51

 24 omega   77.00  113.00   1.0000   38.0000
omega____ theta____ kappa____ phi______ frames
    -       93.5000  -61.0000  120.0000 36

 25 omega   39.00   64.00   1.0000   38.0000
omega____ theta____ kappa____ phi______ frames
    -       93.5000  -30.0000 -120.0000 25

 26 omega  116.00  172.00   1.0000   38.0000
omega____ theta____ kappa____ phi______ frames
    -       93.5000   77.0000   60.0000 56

 27 omega   60.00  122.00   1.0000   38.0000
omega____ theta____ kappa____ phi______ frames
    -       93.5000   77.0000  -60.0000 62

 28 omega   22.00   49.00   1.0000   38.0000
omega____ theta____ kappa____ phi______ frames
    -       93.5000  -92.0000  -25.8869 27

 29 omega   51.00   78.00   1.0000   38.0000
omega____ theta____ kappa____ phi______ frames
    -       93.5000 -125.0000 -180.0000 27

 30 omega   67.00  106.00   1.0000   38.0000
omega____ theta____ kappa____ phi______ frames
    -       93.5000   45.0000   90.0000 39

 31 omega    9.00   40.00   1.0000   38.0000
omega____ theta____ kappa____ phi______ frames
    -       93.5000  -90.0000  138.6239 31

 32 omega   47.00  115.00   1.0000   38.0000
omega____ theta____ kappa____ phi______ frames
    -       93.5000  -77.0000  -30.0000 68

 33 omega   51.00   76.00   1.0000   38.0000
omega____ theta____ kappa____ phi______ frames
    -       93.5000  -95.0000 -150.0000 25

 34 omega   70.00   95.00   1.0000   38.0000
omega____ theta____ kappa____ phi______ frames
    -       93.5000 -125.0000 -120.0000 25

 35 omega   92.00  127.00   1.0000   38.0000
omega____ theta____ kappa____ phi______ frames
    -       93.5000  -87.0000 -146.8835 35
;
_diffrn_measurement_device 'four-circle diffractometer'
_diffrn_measurement_device_type 'Xcalibur, Atlas, Gemini ultra'
_diffrn_measurement_method '\w scans'
_diffrn_orient_matrix_UB_11 0.2403625000
_diffrn_orient_matrix_UB_12 -0.0683529000
_diffrn_orient_matrix_UB_13 0.0060139000
_diffrn_orient_matrix_UB_21 0.0202730000
_diffrn_orient_matrix_UB_22 0.0420841000
_diffrn_orient_matrix_UB_23 -0.0953307000
_diffrn_orient_matrix_UB_31 0.0475503000
_diffrn_orient_matrix_UB_32 0.1286545000
_diffrn_orient_matrix_UB_33 0.0134122000
_diffrn_radiation_monochromator mirror
_diffrn_radiation_probe x-ray
_diffrn_radiation_type CuK\a
_diffrn_radiation_wavelength 1.54184
_diffrn_reflns_av_R_equivalents 0.0305
_diffrn_reflns_av_unetI/netI 0.0301
_diffrn_reflns_laue_measured_fraction_full 0.995
_diffrn_reflns_laue_measured_fraction_max 0.993
_diffrn_reflns_limit_h_max 7
_diffrn_reflns_limit_h_min -7
_diffrn_reflns_limit_k_max 12
_diffrn_reflns_limit_k_min -11
_diffrn_reflns_limit_l_max 19
_diffrn_reflns_limit_l_min -19
_diffrn_reflns_number 10803
_diffrn_reflns_point_group_measured_fraction_full 0.995
_diffrn_reflns_point_group_measured_fraction_max 0.993
_diffrn_reflns_theta_full 66.750
_diffrn_reflns_theta_max 67.074
_diffrn_reflns_theta_min 4.352
_diffrn_source 'sealed X-ray tube'
_diffrn_source_type 'Enhance Ultra (Cu) X-ray Source'
_exptl_absorpt_coefficient_mu 18.046
_exptl_absorpt_correction_T_max 0.685
_exptl_absorpt_correction_T_min 0.174
_exptl_absorpt_correction_type gaussian
_exptl_absorpt_process_details
;
CrysAlisPro, Agilent Technologies,
Version 1.171.37.34 (release 22-05-2014 CrysAlis171 .NET)
(compiled May 22 2014,16:03:01)
Numerical absorption correction based on gaussian integration over
            a multifaceted crystal model
Empirical absorption correction using spherical harmonics,
 implemented in SCALE3 ABSPACK scaling algorithm.
;
_exptl_crystal_colour 'light yellow'
_exptl_crystal_colour_modifier light
_exptl_crystal_colour_primary yellow
_exptl_crystal_density_diffrn 2.063
_exptl_crystal_description plate
_exptl_crystal_F_000 644
_exptl_crystal_size_max 0.1776
_exptl_crystal_size_mid 0.154
_exptl_crystal_size_min 0.0304
_refine_diff_density_max 0.954
_refine_diff_density_min -0.817
_refine_diff_density_rms 0.119
_refine_ls_extinction_method none
_refine_ls_goodness_of_fit_ref 1.129
_refine_ls_hydrogen_treatment mixed
_refine_ls_matrix_type full
_refine_ls_number_parameters 278
_refine_ls_number_reflns 3806
_refine_ls_number_restraints 12
_refine_ls_restrained_S_all 1.127
_refine_ls_R_factor_all 0.0356
_refine_ls_R_factor_gt 0.0308
_refine_ls_shift/su_max 0.001
_refine_ls_shift/su_mean 0.000
_refine_ls_structure_factor_coef Fsqd
_refine_ls_weighting_details 'w=1/[\s^2^(Fo^2^)+(0.0290P)^2^+2.6400P] where P=(Fo^2^+2Fc^2^)/3'
_refine_ls_weighting_scheme calc
_refine_ls_wR_factor_gt 0.0710
_refine_ls_wR_factor_ref 0.0740
_reflns_Friedel_coverage 0.000
_reflns_number_gt 3520
_reflns_number_total 3806
_reflns_threshold_expression 'I > 2\s(I)'
_cod_data_source_file c5dt01627d2.cif
_cod_data_source_block aunsscooh_cl
_cod_depositor_comments 'Adding full bibliography for 7035501--7035504.cif.'
_cod_database_code 7035501
_shelxl_version_number 2014-3
_shelx_space_group_comment
;
The symmetry employed for this shelxl refinement is uniquely defined
by the following loop, which should always be used as a source of
symmetry information in preference to the above space-group names.
They are only intended as comments.
;

loop_
_space_group_symop_operation_xyz
'x, y, z'
'-x, -y, -z'

loop_
_atom_site_label
_atom_site_type_symbol
_atom_site_fract_x
_atom_site_fract_y
_atom_site_fract_z
_atom_site_U_iso_or_equiv
_atom_site_adp_type
_atom_site_occupancy
_atom_site_site_symmetry_order
_atom_site_calc_flag
_atom_site_refinement_flags_posn
Au1 Au 0.24376(3) 0.41066(2) 0.53373(2) 0.03787(9) Uani 1 1 d .
S1 S 0.75537(19) 0.25290(12) 0.50437(8) 0.0312(3) Uani 1 1 d .
S2 S 0.3673(2) 0.41643(13) 0.39909(9) 0.0410(3) Uani 1 1 d .
S3 S 0.5650(2) 0.25082(13) 0.71225(8) 0.0397(3) Uani 1 1 d .
S4 S 0.1029(2) 0.40581(14) 0.66528(10) 0.0435(3) Uani 1 1 d .
O1 O 1.0166(6) 0.0966(3) 0.6291(2) 0.0363(8) Uani 1 1 d .
O2 O 1.3673(6) 0.0080(4) 0.6218(3) 0.0454(9) Uani 1 1 d D
O11 O 0.7121(8) -0.0572(4) 0.8756(3) 0.0589(12) Uani 1 1 d .
O12 O 1.0386(7) -0.0755(5) 0.9167(4) 0.0669(13) Uani 1 1 d D
N1 N 0.7509(7) 0.2959(4) 0.3471(3) 0.0352(10) Uani 1 1 d .
H1 H 0.689(10) 0.325(6) 0.300(3) 0.042(17) Uiso 1 1 d .
N2 N 0.2918(8) 0.3316(5) 0.8150(3) 0.0412(11) Uani 1 1 d .
H2A H 0.176(9) 0.374(6) 0.834(4) 0.041(17) Uiso 1 1 d .
H2 H 1.342(12) 0.003(7) 0.6739(16) 0.061 Uiso 1 1 d DR
H12 H 1.041(12) -0.156(3) 0.932(5) 0.061 Uiso 1 1 d DR
C1 C 0.6237(8) 0.3233(5) 0.4117(3) 0.0344(11) Uani 1 1 d .
C2 C 0.9569(9) 0.2215(5) 0.3690(3) 0.0355(11) Uani 1 1 d .
C3 C 0.9861(8) 0.1880(5) 0.4523(3) 0.0310(11) Uani 1 1 d .
C4 C 1.1911(8) 0.1069(5) 0.4953(3) 0.0339(11) Uani 1 1 d .
H4A H 1.3020 0.1560 0.4811 0.041 Uiso 1 1 calc R
H4B H 1.2378 0.0245 0.4726 0.041 Uiso 1 1 calc R
C5 C 1.1778(8) 0.0714(5) 0.5901(3) 0.0327(11) Uani 1 1 d .
C6 C 1.1097(10) 0.1884(6) 0.3001(4) 0.0470(14) Uani 1 1 d .
H6A H 1.0502 0.1416 0.2646 0.071 Uiso 1 1 calc GR
H6B H 1.2457 0.1323 0.3243 0.071 Uiso 1 1 calc GR
H6C H 1.1332 0.2696 0.2663 0.071 Uiso 1 1 calc GR
C11 C 0.3119(9) 0.3331(5) 0.7334(4) 0.0384(12) Uani 1 1 d .
C12 C 0.4681(9) 0.2669(6) 0.8642(4) 0.0408(12) Uani 1 1 d .
C13 C 0.6355(9) 0.2151(5) 0.8186(4) 0.0388(12) Uani 1 1 d .
C14 C 0.8526(9) 0.1342(6) 0.8473(4) 0.0432(13) Uani 1 1 d .
H14A H 0.9022 0.1715 0.8918 0.052 Uiso 1 1 calc R
H14B H 0.9529 0.1388 0.7999 0.052 Uiso 1 1 calc R
C15 C 0.8560(10) -0.0093(6) 0.8809(3) 0.0431(13) Uani 1 1 d .
C16 C 0.4573(11) 0.2620(8) 0.9564(4) 0.0597(17) Uani 1 1 d .
H16A H 0.4174 0.3518 0.9678 0.089 Uiso 1 1 calc GR
H16B H 0.5970 0.2154 0.9817 0.089 Uiso 1 1 calc GR
H16C H 0.3503 0.2155 0.9803 0.089 Uiso 1 1 calc GR
Cl1 Cl 0.8487(2) 0.48586(16) 0.87871(9) 0.0498(3) Uani 1 1 d .
O3 O 0.3704(8) -0.0586(7) 0.7803(3) 0.0758(16) Uani 1 1 d D
H3A H 0.426(17) -0.017(7) 0.809(5) 0.114 Uiso 1 1 d DR
H3B H 0.393(17) -0.139(3) 0.803(6) 0.114 Uiso 1 1 d DR
O4 O 0.3988(8) 0.6543(6) 0.8162(3) 0.0658(14) Uani 1 1 d D
H4C H 0.310(10) 0.654(8) 0.856(4) 0.099 Uiso 1 1 d DR
H4D H 0.508(9) 0.590(6) 0.829(5) 0.099 Uiso 1 1 d DR
O5 O 0.9054(7) 0.3352(4) 1.0593(3) 0.0512(10) Uani 1 1 d D
H5A H 0.886(13) 0.375(7) 1.0085(19) 0.077 Uiso 1 1 d DR
H5B H 0.987(11) 0.369(7) 1.083(4) 0.077 Uiso 1 1 d DR

loop_
_atom_site_aniso_label
_atom_site_aniso_U_11
_atom_site_aniso_U_22
_atom_site_aniso_U_33
_atom_site_aniso_U_23
_atom_site_aniso_U_13
_atom_site_aniso_U_12
Au1 0.03363(14) 0.02923(13) 0.05082(15) -0.00825(9) -0.00658(9) -0.00639(9)
S1 0.0311(6) 0.0286(6) 0.0336(6) -0.0078(5) -0.0013(5) -0.0054(5)
S2 0.0359(7) 0.0365(7) 0.0472(7) -0.0021(6) -0.0089(6) -0.0059(6)
S3 0.0364(7) 0.0394(7) 0.0397(7) -0.0065(6) 0.0029(5) -0.0040(6)
S4 0.0331(7) 0.0416(7) 0.0542(8) -0.0095(6) -0.0024(6) -0.0057(6)
O1 0.035(2) 0.0359(19) 0.0369(19) -0.0079(15) 0.0022(16) -0.0068(16)
O2 0.032(2) 0.056(2) 0.041(2) -0.0010(19) -0.0040(17) -0.0025(18)
O11 0.063(3) 0.048(3) 0.065(3) 0.002(2) -0.019(2) -0.018(2)
O12 0.042(2) 0.054(3) 0.093(4) 0.004(3) -0.005(2) -0.002(2)
N1 0.039(3) 0.031(2) 0.036(2) -0.0027(19) -0.005(2) -0.0117(19)
N2 0.034(3) 0.042(3) 0.047(3) -0.013(2) 0.011(2) -0.007(2)
C1 0.036(3) 0.027(3) 0.041(3) -0.003(2) -0.007(2) -0.011(2)
C2 0.038(3) 0.037(3) 0.035(3) -0.005(2) 0.000(2) -0.015(2)
C3 0.036(3) 0.021(2) 0.040(3) -0.010(2) 0.003(2) -0.012(2)
C4 0.034(3) 0.030(3) 0.036(3) -0.006(2) 0.005(2) -0.007(2)
C5 0.035(3) 0.027(3) 0.037(3) -0.006(2) 0.000(2) -0.011(2)
C6 0.045(3) 0.056(4) 0.039(3) -0.005(3) 0.005(3) -0.015(3)
C11 0.041(3) 0.030(3) 0.048(3) -0.010(2) 0.008(2) -0.014(2)
C12 0.041(3) 0.042(3) 0.040(3) -0.008(2) 0.004(2) -0.012(2)
C13 0.036(3) 0.039(3) 0.041(3) -0.005(2) 0.003(2) -0.011(2)
C14 0.039(3) 0.047(3) 0.041(3) -0.007(3) 0.001(2) -0.008(3)
C15 0.046(3) 0.050(3) 0.028(3) -0.006(2) 0.007(2) -0.005(3)
C16 0.048(4) 0.079(5) 0.049(4) -0.017(3) 0.008(3) -0.010(3)
Cl1 0.0409(7) 0.0603(9) 0.0437(7) -0.0108(6) 0.0028(6) -0.0044(6)
O3 0.050(3) 0.116(5) 0.049(3) 0.007(3) -0.005(2) -0.016(3)
O4 0.050(3) 0.108(4) 0.034(2) 0.002(2) 0.0028(19) -0.022(3)
O5 0.051(3) 0.050(3) 0.047(2) 0.000(2) 0.003(2) -0.010(2)

loop_
_atom_type_symbol
_atom_type_description
_atom_type_scat_dispersion_real
_atom_type_scat_dispersion_imag
_atom_type_scat_source
C C 0.0181 0.0091 'International Tables Vol C Tables 4.2.6.8 and 6.1.1.4'
H H 0.0000 0.0000 'International Tables Vol C Tables 4.2.6.8 and 6.1.1.4'
Au Au -4.4197 7.2980 'International Tables Vol C Tables 4.2.6.8 and 6.1.1.4'
Cl Cl 0.3639 0.7018 'International Tables Vol C Tables 4.2.6.8 and 6.1.1.4'
N N 0.0311 0.0180 'International Tables Vol C Tables 4.2.6.8 and 6.1.1.4'
O O 0.0492 0.0322 'International Tables Vol C Tables 4.2.6.8 and 6.1.1.4'
S S 0.3331 0.5567 'International Tables Vol C Tables 4.2.6.8 and 6.1.1.4'

loop_
_exptl_crystal_face_index_h
_exptl_crystal_face_index_k
_exptl_crystal_face_index_l
_exptl_crystal_face_perp_dist
-4 -2 4 0.0826
-4 0 5 0.0762
1 -1 10 0.0231
0 0 -10 0.0147
-2 -5 -7 0.0677
0 0 10 0.0091
4 2 -4 0.0933
-3 -1 -7 0.0674
-1 5 8 0.0582
2 -2 -8 0.0423
-2 -7 -3 0.0823
3 -2 6 0.0449
1 -1 10 0.0241
-1 1 -10 0.0203
2 7 3 0.0793

loop_
_geom_angle_atom_site_label_1
_geom_angle_atom_site_label_2
_geom_angle_atom_site_label_3
_geom_angle
_geom_angle_site_symmetry_3
S2 Au1 Au1 91.61(3) 2_566
S4 Au1 Au1 85.71(4) 2_566
S4 Au1 S2 176.94(5) .
C1 S1 C3 91.3(3) .
C1 S2 Au1 103.47(19) .
C11 S3 C13 91.5(3) .
C11 S4 Au1 106.22(19) .
C5 O2 H2 101(5) .
C15 O12 H12 111(5) .
C1 N1 H1 114(4) .
C1 N1 C2 114.9(5) .
C2 N1 H1 131(4) .
C11 N2 H2A 120(4) .
C11 N2 C12 117.0(5) .
C12 N2 H2A 123(4) .
S2 C1 S1 126.7(3) .
N1 C1 S1 110.6(4) .
N1 C1 S2 122.7(4) .
N1 C2 C6 118.1(5) .
C3 C2 N1 112.4(5) .
C3 C2 C6 129.5(5) .
C2 C3 S1 110.8(4) .
C2 C3 C4 125.0(5) .
C4 C3 S1 124.2(4) .
C3 C4 H4A 108.5 .
C3 C4 H4B 108.5 .
C3 C4 C5 114.9(4) .
H4A C4 H4B 107.5 .
C5 C4 H4A 108.5 .
C5 C4 H4B 108.5 .
O1 C5 O2 125.7(5) .
O1 C5 C4 124.2(5) .
O2 C5 C4 110.1(4) .
C2 C6 H6A 109.5 .
C2 C6 H6B 109.5 .
C2 C6 H6C 109.5 .
H6A C6 H6B 109.5 .
H6A C6 H6C 109.5 .
H6B C6 H6C 109.5 .
S3 C11 S4 128.4(4) .
N2 C11 S3 109.6(4) .
N2 C11 S4 121.9(4) .
N2 C12 C16 119.9(5) .
C13 C12 N2 111.9(5) .
C13 C12 C16 128.3(6) .
C12 C13 S3 110.0(4) .
C12 C13 C14 129.2(5) .
C14 C13 S3 120.7(4) .
C13 C14 H14A 109.1 .
C13 C14 H14B 109.1 .
C13 C14 C15 112.3(5) .
H14A C14 H14B 107.9 .
C15 C14 H14A 109.1 .
C15 C14 H14B 109.1 .
O11 C15 O12 123.2(6) .
O11 C15 C14 124.8(6) .
O12 C15 C14 112.0(5) .
C12 C16 H16A 109.5 .
C12 C16 H16B 109.5 .
C12 C16 H16C 109.5 .
H16A C16 H16B 109.5 .
H16A C16 H16C 109.5 .
H16B C16 H16C 109.5 .
H3A O3 H3B 110(4) .
H4C O4 H4D 109(3) .
H5A O5 H5B 109(3) .

loop_
_geom_bond_atom_site_label_1
_geom_bond_atom_site_label_2
_geom_bond_distance
_geom_bond_site_symmetry_2
Au1 Au1 3.3535(5) 2_566
Au1 S2 2.2948(15) .
Au1 S4 2.2873(15) .
S1 C1 1.708(5) .
S1 C3 1.737(5) .
S2 C1 1.702(5) .
S3 C11 1.706(6) .
S3 C13 1.754(6) .
S4 C11 1.712(6) .
O1 C5 1.196(6) .
O2 H2 0.85(2) .
O2 C5 1.315(7) .
O11 C15 1.187(7) .
O12 H12 0.84(2) .
O12 C15 1.308(8) .
N1 H1 0.85(5) .
N1 C1 1.337(7) .
N1 C2 1.390(7) .
N2 H2A 0.85(5) .
N2 C11 1.325(8) .
N2 C12 1.375(8) .
C2 C3 1.343(7) .
C2 C6 1.496(8) .
C3 C4 1.505(7) .
C4 H4A 0.9900 .
C4 H4B 0.9900 .
C4 C5 1.522(7) .
C6 H6A 0.9800 .
C6 H6B 0.9800 .
C6 H6C 0.9800 .
C12 C13 1.346(8) .
C12 C16 1.490(9) .
C13 C14 1.492(8) .
C14 H14A 0.9900 .
C14 H14B 0.9900 .
C14 C15 1.524(9) .
C16 H16A 0.9800 .
C16 H16B 0.9800 .
C16 H16C 0.9800 .
O3 H3A 0.85(2) .
O3 H3B 0.85(2) .
O4 H4C 0.85(2) .
O4 H4D 0.85(2) .
O5 H5A 0.85(2) .
O5 H5B 0.85(2) .

loop_
_geom_hbond_atom_site_label_D
_geom_hbond_atom_site_label_H
_geom_hbond_atom_site_label_A
_geom_hbond_distance_DH
_geom_hbond_distance_HA
_geom_hbond_distance_DA
_geom_hbond_angle_DHA
_geom_hbond_site_symmetry_A
N1 H1 O4 0.85(5) 1.95(5) 2.774(6) 164(6) 2_666
N2 H2A Cl1 0.85(5) 2.31(5) 3.163(5) 176(6) 1_455
O2 H2 O3 0.85(2) 1.73(3) 2.540(6) 159(8) 1_655
O12 H12 O5 0.84(2) 1.84(3) 2.661(7) 164(8) 2_757
O3 H3A O11 0.85(2) 2.09(8) 2.762(7) 135(9) .
O3 H3B O4 0.85(2) 2.17(3) 2.974(9) 158(8) 1_545
O4 H4C O5 0.85(2) 1.92(2) 2.763(6) 176(8) 2_667
O4 H4D Cl1 0.85(2) 2.31(4) 3.106(5) 157(9) .
O5 H5A Cl1 0.85(2) 2.21(2) 3.059(5) 177(6) .
O5 H5B Cl1 0.85(2) 2.28(3) 3.107(5) 163(7) 2_767

loop_
_geom_torsion_atom_site_label_1
_geom_torsion_atom_site_label_2
_geom_torsion_atom_site_label_3
_geom_torsion_atom_site_label_4
_geom_torsion
Au1 S2 C1 S1 -3.6(4)
Au1 S2 C1 N1 176.5(4)
Au1 S4 C11 S3 -11.7(4)
Au1 S4 C11 N2 170.1(4)
S1 C3 C4 C5 6.3(6)
S3 C13 C14 C15 -98.5(5)
N1 C2 C3 S1 -1.3(5)
N1 C2 C3 C4 179.4(4)
N2 C12 C13 S3 0.3(6)
N2 C12 C13 C14 -177.7(5)
C1 S1 C3 C2 0.4(4)
C1 S1 C3 C4 179.6(4)
C1 N1 C2 C3 1.9(6)
C1 N1 C2 C6 -179.1(5)
C2 N1 C1 S1 -1.6(6)
C2 N1 C1 S2 178.3(4)
C2 C3 C4 C5 -174.5(5)
C3 S1 C1 S2 -179.2(4)
C3 S1 C1 N1 0.7(4)
C3 C4 C5 O1 5.0(7)
C3 C4 C5 O2 -176.1(4)
C6 C2 C3 S1 179.9(5)
C6 C2 C3 C4 0.6(9)
C11 S3 C13 C12 -0.5(5)
C11 S3 C13 C14 177.7(5)
C11 N2 C12 C13 0.1(7)
C11 N2 C12 C16 179.6(6)
C12 N2 C11 S3 -0.5(6)
C12 N2 C11 S4 178.0(4)
C12 C13 C14 C15 79.4(8)
C13 S3 C11 S4 -177.8(4)
C13 S3 C11 N2 0.5(4)
C13 C14 C15 O11 9.3(8)
C13 C14 C15 O12 -171.0(5)
C16 C12 C13 S3 -179.2(6)
C16 C12 C13 C14 2.8(11)
